data_7047792
loop_
_publ_author_name
'Weheabby, Saddam'
'Abdulmalic, Mohammad A.'
'Atzori, Matteo'
'Sessoli, Roberta'
'Aliabadi, Azar'
'R\"uffer, Tobias'

_publ_section_title
;
 Promotion of antiferromagnetic exchange interaction in multinuclear
 copper(ii) complexes via fused oxamato/oxamidato ligands.
;
_journal_issue 45
_journal_name_full 'Dalton transactions (Cambridge, England : 2003)'
_journal_page_first 16164
_journal_page_last 16181
_journal_paper_doi 10.1039/c8dt03691h
_journal_volume 47
_journal_year 2018
_chemical_formula_moiety 'C19 H11 Cu2 N5 O7, 2(C16 H36 N), C H4 O'
_chemical_formula_sum 'C52 H87 Cu2 N7 O8'
_chemical_formula_weight 1065.36
_space_group_crystal_system monoclinic
_space_group_IT_number 14
_space_group_name_Hall '-P 2ybc'
_space_group_name_H-M_alt 'P 1 21/c 1'
_symmetry_space_group_name_Hall '-P 2ybc'
_symmetry_space_group_name_H-M 'P 1 21/c 1'
_atom_sites_solution_hydrogens geom
_audit_creation_method SHELXL-2013
_audit_update_record
;
2018-10-05 deposited with the CCDC.
2018-10-08 downloaded from the CCDC.
;
_cell_angle_alpha 90
_cell_angle_beta 108.782(3)
_cell_angle_gamma 90
_cell_formula_units_Z 2
_cell_length_a 11.0508(3)
_cell_length_b 17.5032(5)
_cell_length_c 15.5860(5)
_cell_measurement_reflns_used 3673
_cell_measurement_temperature 110
_cell_measurement_theta_max 67.5470
_cell_measurement_theta_min 3.9130
_cell_volume 2854.18(15)
_computing_cell_refinement
;
CrysAlisPro, Agilent Technologies,
Version 1.171.37.31 (release 14-01-2014 CrysAlis171 .NET)
(compiled Jan 14 2014,18:38:05)
;
_computing_data_collection
;
CrysAlisPro, Agilent Technologies,
Version 1.171.37.31 (release 14-01-2014 CrysAlis171 .NET)
(compiled Jan 14 2014,18:38:05)
;
_computing_data_reduction
;
CrysAlisPro, Agilent Technologies,
Version 1.171.37.31 (release 14-01-2014 CrysAlis171 .NET)
(compiled Jan 14 2014,18:38:05)
;
_computing_molecular_graphics 'XP in SHELXTL/Vs. 5.1 Bruker AXS'
_computing_publication_material 'SHELXL-2013 (Sheldrick, 2013)'
_computing_structure_refinement 'SHELXL-2013 (Sheldrick, 2013)'
_computing_structure_solution 'SHELXS-2013 (Sheldrick, 2013)'
_diffrn_ambient_temperature 110
_diffrn_measured_fraction_theta_full 0.974
_diffrn_measured_fraction_theta_max 0.973
_diffrn_measurement_device_type 'oxford gemini s'
_diffrn_measurement_method '\w scans'
_diffrn_radiation_type CuK\a
_diffrn_radiation_wavelength 1.54184
_diffrn_reflns_av_R_equivalents 0.0196
_diffrn_reflns_av_unetI/netI 0.0267
_diffrn_reflns_Laue_measured_fraction_full 0.974
_diffrn_reflns_Laue_measured_fraction_max 0.973
_diffrn_reflns_limit_h_max 12
_diffrn_reflns_limit_h_min -13
_diffrn_reflns_limit_k_max 20
_diffrn_reflns_limit_k_min -20
_diffrn_reflns_limit_l_max 18
_diffrn_reflns_limit_l_min -11
_diffrn_reflns_number 9177
_diffrn_reflns_point_group_measured_fraction_full 0.974
_diffrn_reflns_point_group_measured_fraction_max 0.973
_diffrn_reflns_theta_full 67.684
_diffrn_reflns_theta_max 67.835
_diffrn_reflns_theta_min 3.918
_exptl_absorpt_coefficient_mu 1.353
_exptl_absorpt_correction_T_max 1.00000
_exptl_absorpt_correction_T_min 0.82164
_exptl_absorpt_correction_type multi-scan
_exptl_absorpt_process_details
;
CrysAlisPro, Agilent Technologies,
Version 1.171.37.31 (release 14-01-2014 CrysAlis171 .NET)
(compiled Jan 14 2014,18:38:05)
Empirical absorption correction using spherical harmonics,
 implemented in SCALE3 ABSPACK scaling algorithm.
;
_exptl_crystal_colour purple
_exptl_crystal_density_diffrn 1.240
_exptl_crystal_description plate
_exptl_crystal_F_000 1140
_exptl_crystal_size_max 0.38
_exptl_crystal_size_mid 0.12
_exptl_crystal_size_min 0.05
_refine_diff_density_max 1.641
_refine_diff_density_min -0.925
_refine_diff_density_rms 0.095
_refine_ls_extinction_method none
_refine_ls_goodness_of_fit_ref 1.092
_refine_ls_hydrogen_treatment constr
_refine_ls_matrix_type full
_refine_ls_number_parameters 348
_refine_ls_number_reflns 5037
_refine_ls_number_restraints 288
_refine_ls_restrained_S_all 1.087
_refine_ls_R_factor_all 0.0922
_refine_ls_R_factor_gt 0.0813
_refine_ls_shift/su_max 0.047
_refine_ls_shift/su_mean 0.005
_refine_ls_structure_factor_coef Fsqd
_refine_ls_weighting_details 'w=1/[\s^2^(Fo^2^)+(0.1489P)^2^+4.0033P] where P=(Fo^2^+2Fc^2^)/3'
_refine_ls_weighting_scheme calc
_refine_ls_wR_factor_gt 0.2402
_refine_ls_wR_factor_ref 0.2543
_reflns_Friedel_coverage 0.000
_reflns_number_gt 4214
_reflns_number_total 5037
_reflns_threshold_expression 'I > 2\s(I)'
_cod_data_source_file c8dt03691h2.cif
_cod_data_source_block shelx_CCDC5
_cod_depositor_comments 'Adding full bibliography for 7047787--7047793.cif.'
_cod_database_code 7047792
_shelx_space_group_comment
;
The symmetry employed for this shelxl refinement is uniquely defined
by the following loop, which should always be used as a source of
symmetry information in preference to the above space-group names.
They are only intended as comments.
;
_shelxl_version_number 2013-4

loop_
_space_group_symop_operation_xyz
'x, y, z'
'-x, y+1/2, -z+1/2'
'-x, -y, -z'
'x, -y-1/2, z-1/2'

loop_
_atom_site_label
_atom_site_type_symbol
_atom_site_fract_x
_atom_site_fract_y
_atom_site_fract_z
_atom_site_U_iso_or_equiv
_atom_site_adp_type
_atom_site_occupancy
_atom_site_site_symmetry_order
_atom_site_calc_flag
_atom_site_refinement_flags_posn
_atom_site_refinement_flags_adp
_atom_site_refinement_flags_occupancy
_atom_site_disorder_assembly
_atom_site_disorder_group
C1 C -0.0061(6) 0.2951(3) -0.0351(3) 0.0594(12) Uani 1 1 d . U . . .
C3 C 0.1319(8) 0.2931(3) 0.0282(5) 0.0970(13) Uani 1 1 d . U . . .
C2 C -0.0684(4) 0.0077(2) -0.0306(3) 0.0404(9) Uani 1 1 d . U . . .
C7 C -0.1806(5) 0.2013(3) -0.0951(3) 0.0512(11) Uani 1 1 d . U . . .
C8 C -0.2842(6) 0.2475(3) -0.1393(4) 0.0656(14) Uani 1 1 d . U . . .
H8 H -0.2734 0.3001 -0.1411 0.079 Uiso 1 1 calc R U . . .
C9 C -0.4029(6) 0.2157(4) -0.1806(5) 0.0731(16) Uani 1 1 d . U . . .
H9 H -0.4721 0.2472 -0.2087 0.088 Uiso 1 1 calc R U . . .
C10 C -0.4203(6) 0.1374(4) -0.1808(5) 0.0724(16) Uani 1 1 d . U . . .
H10 H -0.5006 0.1167 -0.2099 0.087 Uiso 1 1 calc R U . . .
C11 C -0.3184(5) 0.0894(3) -0.1377(4) 0.0558(12) Uani 1 1 d . U . . .
H11 H -0.3301 0.0368 -0.1377 0.067 Uiso 1 1 calc R U . . .
C12 C -0.1987(4) 0.1213(3) -0.0946(3) 0.0462(10) Uani 1 1 d . U . . .
N3 N 0.1891(18) 0.2265(9) 0.0489(13) 0.0970(13) Uani 0.5 1 d . U P A 1
C19 C 0.3305(12) 0.2158(8) 0.0973(8) 0.076(3) Uani 0.5 1 d D U P A 1
H19G H 0.3783 0.2419 0.0646 0.114 Uiso 0.5 1 calc R U P A 1
H19H H 0.3507 0.1623 0.1005 0.114 Uiso 0.5 1 calc R U P A 1
H19I H 0.3522 0.2364 0.1574 0.114 Uiso 0.5 1 calc R U P A 1
O3 O 0.1745(14) 0.2223(7) 0.0529(10) 0.0970(13) Uani 0.5 1 d . U P A 2
C32 C 0.8815(5) 0.3272(3) 0.1388(3) 0.0546(12) Uani 1 1 d D U . . .
H32A H 0.9722 0.3275 0.1467 0.066 Uiso 0.50(5) 1 calc R U P B 1
H32B H 0.8339 0.3239 0.0747 0.066 Uiso 0.50(5) 1 calc R U P B 1
H32C H 0.9741 0.3251 0.1574 0.066 Uiso 0.50(5) 1 calc R U P B 2
H32D H 0.8504 0.3329 0.0735 0.066 Uiso 0.50(5) 1 calc R U P B 2
C31 C 0.8436(4) 0.3974(3) 0.1805(3) 0.0533(11) Uani 1 1 d D U . . .
H11A H 0.8785 0.3926 0.2459 0.064 Uiso 1 1 calc R U . . .
H11B H 0.7512 0.3977 0.1647 0.064 Uiso 1 1 calc R U . . .
C13 C 0.847(2) 0.2602(8) 0.1920(15) 0.055(4) Uani 0.50(5) 1 d D U P B 1
H13A H 0.9031 0.2602 0.2543 0.066 Uiso 0.50(5) 1 calc R U P B 1
H13B H 0.7595 0.2653 0.1920 0.066 Uiso 0.50(5) 1 calc R U P B 1
C13' C 0.833(2) 0.2508(10) 0.163(2) 0.066(4) Uani 0.50(5) 1 d D U P B 2
H13C H 0.8514 0.2519 0.2283 0.079 Uiso 0.50(5) 1 calc R U P B 2
H13D H 0.7402 0.2531 0.1372 0.079 Uiso 0.50(5) 1 calc R U P B 2
C14 C 0.8623(9) 0.1871(5) 0.1457(6) 0.101(2) Uani 1 1 d D U . . .
H14A H 0.7939 0.1824 0.0894 0.152 Uiso 0.50(5) 1 calc R U P B 1
H14B H 0.8602 0.1445 0.1840 0.152 Uiso 0.50(5) 1 calc R U P B 1
H14C H 0.9426 0.1877 0.1343 0.152 Uiso 0.50(5) 1 calc R U P B 1
H14X H 0.8248 0.1496 0.1745 0.152 Uiso 0.50(5) 1 calc R U P B 2
H14Y H 0.9536 0.1820 0.1677 0.152 Uiso 0.50(5) 1 calc R U P B 2
H14Z H 0.8319 0.1793 0.0813 0.152 Uiso 0.50(5) 1 calc R U P B 2
C15 C 0.8436(4) 0.4828(3) 0.0506(3) 0.0396(9) Uani 1 1 d . U . . .
H15A H 0.8729 0.5320 0.0364 0.048 Uiso 1 1 calc R U . . .
H15B H 0.8858 0.4437 0.0265 0.048 Uiso 1 1 calc R U . . .
C16 C 0.7007(4) 0.4771(3) 0.0029(3) 0.0501(11) Uani 1 1 d . U . . .
H16A H 0.6574 0.5195 0.0208 0.060 Uiso 1 1 calc R U . . .
H16B H 0.6682 0.4299 0.0197 0.060 Uiso 1 1 calc R U . . .
C17 C 0.6749(4) 0.4790(3) -0.0998(3) 0.0407(9) Uani 1 1 d . U . . .
H17A H 0.7063 0.5269 -0.1159 0.049 Uiso 1 1 calc R U . . .
H17B H 0.7218 0.4378 -0.1164 0.049 Uiso 1 1 calc R U . . .
C18 C 0.5333(5) 0.4709(4) -0.1535(4) 0.0632(14) Uani 1 1 d . U . . .
H18A H 0.5014 0.4241 -0.1370 0.095 Uiso 1 1 calc R U . . .
H18B H 0.5224 0.4703 -0.2171 0.095 Uiso 1 1 calc R U . . .
H18C H 0.4871 0.5132 -0.1401 0.095 Uiso 1 1 calc R U . . .
C39 C 1.0297(4) 0.4807(3) 0.1846(3) 0.0425(10) Uani 1 1 d . U . . .
H19A H 1.0625 0.4412 0.1543 0.051 Uiso 1 1 calc R U . . .
H19B H 1.0519 0.5296 0.1644 0.051 Uiso 1 1 calc R U . . .
C20 C 1.0973(4) 0.4740(3) 0.2857(3) 0.0508(11) Uani 1 1 d . U . . .
H20A H 1.0781 0.4249 0.3072 0.061 Uiso 1 1 calc R U . . .
H20B H 1.0677 0.5138 0.3173 0.061 Uiso 1 1 calc R U . . .
C21 C 1.2425(4) 0.4816(4) 0.3050(3) 0.0549(12) Uani 1 1 d . U . . .
H21A H 1.2712 0.4416 0.2731 0.066 Uiso 1 1 calc R U . . .
H21B H 1.2606 0.5304 0.2822 0.066 Uiso 1 1 calc R U . . .
C22 C 1.3162(5) 0.4761(5) 0.4062(4) 0.082(2) Uani 1 1 d . U . . .
H22A H 1.2822 0.5122 0.4387 0.123 Uiso 1 1 calc R U . . .
H22B H 1.4048 0.4871 0.4163 0.123 Uiso 1 1 calc R U . . .
H22C H 1.3080 0.4254 0.4272 0.123 Uiso 1 1 calc R U . . .
C23 C 0.8256(4) 0.5340(3) 0.1962(3) 0.0526(11) Uani 1 1 d . U . . .
H23A H 0.8603 0.5286 0.2615 0.063 Uiso 1 1 calc R U . . .
H23B H 0.7346 0.5239 0.1788 0.063 Uiso 1 1 calc R U . . .
C24 C 0.8442(5) 0.6160(3) 0.1719(4) 0.0583(13) Uani 1 1 d . U . . .
H24A H 0.8072 0.6232 0.1069 0.070 Uiso 1 1 calc R U . . .
H24B H 0.9348 0.6275 0.1891 0.070 Uiso 1 1 calc R U . . .
C25 C 0.7797(5) 0.6701(4) 0.2215(5) 0.0763(18) Uani 1 1 d . U . . .
H25A H 0.6903 0.6565 0.2069 0.092 Uiso 1 1 calc R U . . .
H25B H 0.8199 0.6645 0.2864 0.092 Uiso 1 1 calc R U . . .
C26 C 0.7905(6) 0.7532(4) 0.1946(5) 0.0823(19) Uani 1 1 d . U . . .
H26A H 0.8788 0.7659 0.2062 0.123 Uiso 1 1 calc R U . . .
H26B H 0.7547 0.7861 0.2294 0.123 Uiso 1 1 calc R U . . .
H26C H 0.7447 0.7597 0.1313 0.123 Uiso 1 1 calc R U . . .
N1 N -0.0551(4) 0.2241(2) -0.0493(3) 0.0544(10) Uani 1 1 d . U . . .
N2 N -0.0877(4) 0.0811(2) -0.0458(3) 0.0426(8) Uani 1 1 d . U . . .
N4 N 0.8852(3) 0.4742(2) 0.1537(2) 0.0436(8) Uani 1 1 d . U . . .
O1 O -0.0590(4) 0.35575(18) -0.0662(3) 0.0643(10) Uani 1 1 d . U . . .
O3' O 0.1876(6) 0.3534(2) 0.0541(3) 0.0970(13) Uani 1 1 d . U . . .
O2 O -0.1458(3) -0.04719(17) -0.0583(2) 0.0457(7) Uani 1 1 d . U . . .
Cu1 Cu 0.06022(7) 0.14454(3) 0.00839(5) 0.0470(3) Uani 1 1 d . U . . .
O1M O 0.4854(13) 0.3527(6) 0.0469(11) 0.081(4) Uani 0.355(7) 1 d D U P C 3
H1M H 0.4683 0.3267 0.0853 0.121 Uiso 0.355(7) 1 calc R U P C 3
C1M C 0.5227(19) 0.3034(9) -0.0142(14) 0.081(4) Uani 0.355(7) 1 d D U P C 3
H1M1 H 0.6038 0.3198 -0.0180 0.121 Uiso 0.355(7) 1 calc R U P C 3
H1M2 H 0.4595 0.3057 -0.0732 0.121 Uiso 0.355(7) 1 calc R U P C 3
H1M3 H 0.5298 0.2518 0.0079 0.121 Uiso 0.355(7) 1 calc R U P C 3
O1M' O 0.4742(15) 0.2230(11) 0.0684(11) 0.032(5) Uani 0.145(7) 1 d D U P C 4
H1M' H 0.4354 0.1866 0.0800 0.047 Uiso 0.145(7) 1 calc R U P C 4
C1M' C 0.539(2) 0.199(2) 0.0022(17) 0.044(8) Uani 0.145(7) 1 d D U P C 4
H1M4 H 0.5112 0.2306 -0.0507 0.065 Uiso 0.145(7) 1 calc R U P C 4
H1M5 H 0.5186 0.1465 -0.0147 0.065 Uiso 0.145(7) 1 calc R U P C 4
H1M6 H 0.6302 0.2038 0.0297 0.065 Uiso 0.145(7) 1 calc R U P C 4

loop_
_atom_site_aniso_label
_atom_site_aniso_U_11
_atom_site_aniso_U_22
_atom_site_aniso_U_33
_atom_site_aniso_U_23
_atom_site_aniso_U_13
_atom_site_aniso_U_12
C1 0.096(3) 0.032(2) 0.051(3) -0.0013(18) 0.023(2) -0.008(2)
C3 0.128(3) 0.0382(13) 0.086(2) 0.0041(13) -0.020(2) -0.0281(15)
C2 0.045(2) 0.0326(19) 0.047(2) -0.0067(16) 0.0183(18) -0.0021(16)
C7 0.064(3) 0.040(2) 0.052(2) 0.0017(18) 0.022(2) 0.0042(18)
C8 0.077(3) 0.048(3) 0.073(3) 0.010(2) 0.025(3) 0.015(2)
C9 0.066(3) 0.064(3) 0.085(4) 0.012(3) 0.019(3) 0.019(2)
C10 0.052(3) 0.070(3) 0.087(4) 0.011(3) 0.012(3) 0.009(2)
C11 0.049(2) 0.051(3) 0.066(3) 0.002(2) 0.016(2) 0.004(2)
C12 0.050(2) 0.041(2) 0.050(2) 0.0018(18) 0.0189(18) 0.0044(17)
N3 0.128(3) 0.0382(13) 0.086(2) 0.0041(13) -0.020(2) -0.0281(15)
C19 0.083(6) 0.067(7) 0.063(6) 0.000(5) 0.002(5) -0.036(5)
O3 0.128(3) 0.0382(13) 0.086(2) 0.0041(13) -0.020(2) -0.0281(15)
C32 0.046(2) 0.060(3) 0.052(3) 0.017(2) 0.008(2) -0.011(2)
C31 0.040(2) 0.071(3) 0.045(2) 0.011(2) 0.0089(19) -0.016(2)
C13 0.041(7) 0.072(5) 0.042(8) 0.022(4) -0.001(7) -0.018(4)
C13' 0.053(7) 0.062(5) 0.055(11) 0.028(5) -0.019(7) -0.019(4)
C14 0.121(6) 0.080(4) 0.099(5) 0.020(4) 0.030(5) -0.007(4)
C15 0.0337(19) 0.043(2) 0.041(2) 0.0014(16) 0.0096(16) -0.0050(16)
C16 0.034(2) 0.062(3) 0.050(2) 0.006(2) 0.0085(18) -0.0037(19)
C17 0.0317(19) 0.039(2) 0.047(2) 0.0012(17) 0.0072(16) -0.0027(16)
C18 0.038(2) 0.082(4) 0.060(3) 0.007(3) 0.003(2) -0.010(2)
C39 0.0307(19) 0.049(2) 0.047(2) 0.0013(18) 0.0102(16) -0.0059(16)
C20 0.039(2) 0.067(3) 0.044(2) 0.003(2) 0.0101(18) 0.000(2)
C21 0.038(2) 0.079(4) 0.045(2) -0.001(2) 0.0087(18) 0.000(2)
C22 0.039(3) 0.151(7) 0.048(3) 0.006(3) 0.004(2) -0.002(3)
C23 0.034(2) 0.074(3) 0.049(2) -0.012(2) 0.0131(18) -0.0024(19)
C24 0.041(2) 0.068(3) 0.065(3) -0.020(2) 0.017(2) -0.001(2)
C25 0.047(3) 0.083(4) 0.099(4) -0.041(3) 0.023(3) 0.001(3)
C26 0.056(3) 0.077(4) 0.108(5) -0.040(3) 0.018(3) 0.000(3)
N1 0.076(2) 0.0298(18) 0.055(2) 0.0019(16) 0.0185(19) -0.0004(16)
N2 0.0461(18) 0.0338(17) 0.0497(19) -0.0043(15) 0.0177(15) -0.0025(14)
N4 0.0334(17) 0.053(2) 0.0427(18) 0.0014(15) 0.0104(14) -0.0048(14)
O1 0.097(3) 0.0305(17) 0.075(2) 0.0045(15) 0.041(2) 0.0019(16)
O3' 0.128(3) 0.0382(13) 0.086(2) 0.0041(13) -0.020(2) -0.0281(15)
O2 0.0441(16) 0.0338(15) 0.0557(18) -0.0037(13) 0.0113(13) -0.0069(12)
Cu1 0.0563(5) 0.0293(4) 0.0513(5) -0.0026(3) 0.0116(3) -0.0079(3)
O1M 0.081(7) 0.053(6) 0.122(10) 0.011(5) 0.052(7) -0.015(5)
C1M 0.081(7) 0.053(6) 0.122(10) 0.011(5) 0.052(7) -0.015(5)
O1M' 0.017(8) 0.043(11) 0.033(8) -0.014(7) 0.007(6) 0.002(7)
C1M' 0.019(11) 0.07(2) 0.036(11) -0.025(12) 0.008(9) 0.005(11)

loop_
_atom_type_symbol
_atom_type_description
_atom_type_scat_dispersion_real
_atom_type_scat_dispersion_imag
_atom_type_scat_source
C C 0.0181 0.0091 'International Tables Vol C Tables 4.2.6.8 and 6.1.1.4'
N N 0.0311 0.0180 'International Tables Vol C Tables 4.2.6.8 and 6.1.1.4'
O O 0.0492 0.0322 'International Tables Vol C Tables 4.2.6.8 and 6.1.1.4'
Cu Cu -1.9646 0.5888 'International Tables Vol C Tables 4.2.6.8 and 6.1.1.4'
H H 0.0000 0.0000 'International Tables Vol C Tables 4.2.6.8 and 6.1.1.4'

loop_
_geom_angle_atom_site_label_1
_geom_angle_atom_site_label_2
_geom_angle_atom_site_label_3
_geom_angle
_geom_angle_site_symmetry_3
O1 C1 N1 128.0(6) .
O1 C1 C3 121.4(5) .
N1 C1 C3 110.5(5) .
O3' C3 O3 127.6(8) .
O3' C3 N3 122.1(9) .
O3' C3 C1 119.1(6) .
O3 C3 C1 113.1(7) .
N3 C3 C1 118.7(8) .
O2 C2 N2 129.0(4) .
O2 C2 C2 120.2(5) 3
N2 C2 C2 110.8(4) 3
C8 C7 N1 127.7(5) .
C8 C7 C12 118.9(5) .
N1 C7 C12 113.4(4) .
C9 C8 C7 120.3(5) .
C9 C8 H8 119.9 .
C7 C8 H8 119.8 .
C8 C9 C10 120.8(5) .
C8 C9 H9 119.6 .
C10 C9 H9 119.6 .
C11 C10 C9 120.4(6) .
C11 C10 H10 119.8 .
C9 C10 H10 119.8 .
C10 C11 C12 119.0(5) .
C10 C11 H11 120.5 .
C12 C11 H11 120.5 .
C11 C12 N2 125.9(5) .
C11 C12 C7 120.6(5) .
N2 C12 C7 113.5(4) .
C3 N3 C19 124.8(11) .
C3 N3 Cu1 108.9(11) .
C19 N3 Cu1 126.3(12) .
N3 C19 H19G 113.7 .
N3 C19 H19H 108.6 .
H19G C19 H19H 109.4 .
N3 C19 H19I 106.0 .
H19G C19 H19I 109.5 .
H19H C19 H19I 109.5 .
C3 O3 Cu1 116.3(10) .
C31 C32 C13' 115.7(13) .
C31 C32 C13 103.6(7) .
C31 C32 H32A 111.0 .
C13 C32 H32A 111.1 .
C31 C32 H32B 111.1 .
C13 C32 H32B 111.0 .
H32A C32 H32B 109.0 .
C31 C32 H32C 108.3 .
C13' C32 H32C 108.3 .
C31 C32 H32D 108.4 .
C13' C32 H32D 108.3 .
H32C C32 H32D 107.4 .
C32 C31 N4 116.8(4) .
C32 C31 H11A 108.1 .
N4 C31 H11A 108.1 .
C32 C31 H11B 108.1 .
N4 C31 H11B 108.1 .
H11A C31 H11B 107.3 .
C14 C13 C32 107.5(11) .
C14 C13 H13A 110.1 .
C32 C13 H13A 110.1 .
C14 C13 H13B 110.4 .
C32 C13 H13B 110.3 .
H13A C13 H13B 108.5 .
C14 C13' C32 127(2) .
C14 C13' H13C 105.5 .
C32 C13' H13C 105.5 .
C14 C13' H13D 105.7 .
C32 C13' H13D 105.6 .
H13C C13' H13D 106.1 .
C13 C14 H14A 108.5 .
C13 C14 H14B 106.3 .
H14A C14 H14B 111.0 .
C13 C14 H14C 114.2 .
H14A C14 H14C 107.9 .
H14B C14 H14C 108.9 .
C13' C14 H14X 109.9 .
C13' C14 H14Y 109.7 .
H14X C14 H14Y 109.2 .
C13' C14 H14Z 109.6 .
H14X C14 H14Z 109.2 .
H14Y C14 H14Z 109.2 .
C16 C15 N4 114.9(3) .
C16 C15 H15A 108.6 .
N4 C15 H15A 108.5 .
C16 C15 H15B 108.5 .
N4 C15 H15B 108.5 .
H15A C15 H15B 107.5 .
C15 C16 C17 108.9(4) .
C15 C16 H16A 109.9 .
C17 C16 H16A 109.9 .
C15 C16 H16B 109.9 .
C17 C16 H16B 109.9 .
H16A C16 H16B 108.3 .
C18 C17 C16 112.5(4) .
C18 C17 H17A 109.1 .
C16 C17 H17A 109.1 .
C18 C17 H17B 109.1 .
C16 C17 H17B 109.1 .
H17A C17 H17B 107.8 .
C17 C18 H18A 109.4 .
C17 C18 H18B 109.5 .
H18A C18 H18B 109.5 .
C17 C18 H18C 109.5 .
H18A C18 H18C 109.5 .
H18B C18 H18C 109.5 .
C20 C39 N4 116.1(4) .
C20 C39 H19A 108.3 .
N4 C39 H19A 108.3 .
C20 C39 H19B 108.3 .
N4 C39 H19B 108.3 .
H19A C39 H19B 107.4 .
C39 C20 C21 109.3(4) .
C39 C20 H20A 109.8 .
C21 C20 H20A 109.8 .
C39 C20 H20B 109.8 .
C21 C20 H20B 109.8 .
H20A C20 H20B 108.3 .
C22 C21 C20 111.9(4) .
C22 C21 H21A 109.3 .
C20 C21 H21A 109.2 .
C22 C21 H21B 109.2 .
C20 C21 H21B 109.3 .
H21A C21 H21B 107.9 .
C21 C22 H22A 109.5 .
C21 C22 H22B 109.5 .
H22A C22 H22B 109.5 .
C21 C22 H22C 109.4 .
H22A C22 H22C 109.5 .
H22B C22 H22C 109.5 .
N4 C23 C24 115.9(4) .
N4 C23 H23A 108.3 .
C24 C23 H23A 108.3 .
N4 C23 H23B 108.3 .
C24 C23 H23B 108.3 .
H23A C23 H23B 107.4 .
C23 C24 C25 109.6(5) .
C23 C24 H24A 109.8 .
C25 C24 H24A 109.8 .
C23 C24 H24B 109.8 .
C25 C24 H24B 109.7 .
H24A C24 H24B 108.2 .
C26 C25 C24 111.0(6) .
C26 C25 H25A 109.4 .
C24 C25 H25A 109.4 .
C26 C25 H25B 109.5 .
C24 C25 H25B 109.5 .
H25A C25 H25B 108.0 .
C25 C26 H26A 109.5 .
C25 C26 H26B 109.5 .
H26A C26 H26B 109.5 .
C25 C26 H26C 109.5 .
H26A C26 H26C 109.5 .
H26B C26 H26C 109.5 .
C1 N1 C7 128.9(5) .
C1 N1 Cu1 115.1(4) .
C7 N1 Cu1 115.9(3) .
C2 N2 C12 130.6(4) .
C2 N2 Cu1 114.8(3) .
C12 N2 Cu1 114.6(3) .
C23 N4 C39 112.1(3) .
C23 N4 C31 106.3(4) .
C39 N4 C31 111.0(3) .
C23 N4 C15 111.7(4) .
C39 N4 C15 104.7(3) .
C31 N4 C15 111.1(3) .
C2 O2 Cu1 109.5(3) 3
O3 Cu1 N1 84.9(5) .
N3 Cu1 N1 85.6(6) .
O3 Cu1 N2 167.1(5) .
N3 Cu1 N2 168.1(6) .
N1 Cu1 N2 82.56(17) .
O3 Cu1 O2 107.8(5) 3
N3 Cu1 O2 107.2(6) 3
N1 Cu1 O2 167.17(16) 3
N2 Cu1 O2 84.66(14) 3
C1M O1M H1M 115.3 .
O1M C1M H1M1 109.6 .
O1M C1M H1M2 109.2 .
H1M1 C1M H1M2 109.5 .
O1M C1M H1M3 109.6 .
H1M1 C1M H1M3 109.5 .
H1M2 C1M H1M3 109.5 .
C1M' O1M' H1M' 111.3 .
O1M' C1M' H1M4 109.6 .
O1M' C1M' H1M5 109.5 .
H1M4 C1M' H1M5 109.5 .
O1M' C1M' H1M6 109.2 .
H1M4 C1M' H1M6 109.5 .
H1M5 C1M' H1M6 109.5 .

loop_
_geom_bond_atom_site_label_1
_geom_bond_atom_site_label_2
_geom_bond_distance
_geom_bond_site_symmetry_2
C1 O1 1.234(6) .
C1 N1 1.346(6) .
C1 C3 1.526(10) .
C3 O3' 1.223(7) .
C3 O3 1.339(16) .
C3 N3 1.32(2) .
C2 O2 1.266(5) .
C2 N2 1.311(6) .
C2 C2 1.529(9) 3
C7 C8 1.389(7) .
C7 N1 1.397(7) .
C7 C12 1.415(7) .
C8 C9 1.379(9) .
C8 H8 0.9300 .
C9 C10 1.383(9) .
C9 H9 0.9300 .
C10 C11 1.392(8) .
C10 H10 0.9300 .
C11 C12 1.394(7) .
C11 H11 0.9300 .
C12 N2 1.407(6) .
N3 C19 1.51(2) .
N3 Cu1 1.977(12) .
C19 H19G 0.9600 .
C19 H19H 0.9600 .
C19 H19I 0.9600 .
O3 Cu1 1.834(10) .
C32 C31 1.510(8) .
C32 C13' 1.534(13) .
C32 C13 1.553(13) .
C32 H32A 0.9700 .
C32 H32B 0.9700 .
C32 H32C 0.9700 .
C32 H32D 0.9700 .
C31 N4 1.522(6) .
C31 H11A 0.9700 .
C31 H11B 0.9700 .
C13 C14 1.505(16) .
C13 H13A 0.9700 .
C13 H13B 0.9700 .
C13' C14 1.22(3) .
C13' H13C 0.9700 .
C13' H13D 0.9700 .
C14 H14A 0.9601 .
C14 H14B 0.9632 .
C14 H14C 0.9628 .
C14 H14X 0.9621 .
C14 H14Y 0.9621 .
C14 H14Z 0.9621 .
C15 C16 1.517(6) .
C15 N4 1.531(5) .
C15 H15A 0.9700 .
C15 H15B 0.9700 .
C16 C17 1.534(6) .
C16 H16A 0.9700 .
C16 H16B 0.9700 .
C17 C18 1.525(6) .
C17 H17A 0.9700 .
C17 H17B 0.9700 .
C18 H18A 0.9600 .
C18 H18B 0.9600 .
C18 H18C 0.9600 .
C39 C20 1.515(6) .
C39 N4 1.517(5) .
C39 H19A 0.9700 .
C39 H19B 0.9700 .
C20 C21 1.540(6) .
C20 H20A 0.9700 .
C20 H20B 0.9700 .
C21 C22 1.528(7) .
C21 H21A 0.9700 .
C21 H21B 0.9700 .
C22 H22A 0.9600 .
C22 H22B 0.9600 .
C22 H22C 0.9600 .
C23 N4 1.498(6) .
C23 C24 1.517(8) .
C23 H23A 0.9700 .
C23 H23B 0.9700 .
C24 C25 1.535(7) .
C24 H24A 0.9700 .
C24 H24B 0.9700 .
C25 C26 1.528(10) .
C25 H25A 0.9700 .
C25 H25B 0.9700 .
C26 H26A 0.9600 .
C26 H26B 0.9600 .
C26 H26C 0.9600 .
N1 Cu1 1.906(4) .
N2 Cu1 1.931(4) .
O2 Cu1 1.982(3) 3
Cu1 O2 1.982(3) 3
O1M C1M 1.440(15) .
O1M H1M 0.8756 .
C1M H1M1 0.9600 .
C1M H1M2 0.9600 .
C1M H1M3 0.9600 .
O1M' C1M' 1.497(17) .
O1M' H1M' 0.8410 .
C1M' H1M4 0.9600 .
C1M' H1M5 0.9600 .
C1M' H1M6 0.9600 .

loop_
_geom_torsion_atom_site_label_1
_geom_torsion_atom_site_label_2
_geom_torsion_atom_site_label_3
_geom_torsion_atom_site_label_4
_geom_torsion
_geom_torsion_site_symmetry_1
_geom_torsion_site_symmetry_4
O1 C1 C3 O3' 5.8(12) . .
N1 C1 C3 O3' -174.0(7) . .
O1 C1 C3 O3 -178.1(10) . .
N1 C1 C3 O3 2.1(12) . .
O1 C1 C3 N3 -170.5(12) . .
N1 C1 C3 N3 9.7(14) . .
N1 C7 C8 C9 -179.2(5) . .
C12 C7 C8 C9 1.1(8) . .
C7 C8 C9 C10 -1.7(10) . .
C8 C9 C10 C11 1.2(11) . .
C9 C10 C11 C12 -0.2(10) . .
C10 C11 C12 N2 177.8(5) . .
C10 C11 C12 C7 -0.4(8) . .
C8 C7 C12 C11 -0.1(7) . .
N1 C7 C12 C11 -179.8(4) . .
C8 C7 C12 N2 -178.5(4) . .
N1 C7 C12 N2 1.8(6) . .
O3' C3 N3 C19 -7(3) . .
O3 C3 N3 C19 -138(10) . .
C1 C3 N3 C19 169.2(14) . .
O3' C3 N3 Cu1 172.2(8) . .
O3 C3 N3 Cu1 41(8) . .
C1 C3 N3 Cu1 -11.6(17) . .
O3' C3 O3 Cu1 174.7(9) . .
N3 C3 O3 Cu1 -132(10) . .
C1 C3 O3 Cu1 -1.1(16) . .
C13' C32 C31 N4 -177.0(11) . .
C13 C32 C31 N4 170.3(11) . .
C31 C32 C13 C14 171.4(12) . .
C13' C32 C13 C14 34(4) . .
C31 C32 C13' C14 -171.4(19) . .
C13 C32 C13' C14 -125(6) . .
C32 C13' C14 C13 107(6) . .
C32 C13 C14 C13' -52(5) . .
N4 C15 C16 C17 -174.6(4) . .
C15 C16 C17 C18 178.1(4) . .
N4 C39 C20 C21 179.9(4) . .
C39 C20 C21 C22 179.4(5) . .
N4 C23 C24 C25 -179.1(4) . .
C23 C24 C25 C26 -176.9(5) . .
O1 C1 N1 C7 -6.7(10) . .
C3 C1 N1 C7 173.1(6) . .
O1 C1 N1 Cu1 178.0(5) . .
C3 C1 N1 Cu1 -2.2(7) . .
C8 C7 N1 C1 1.9(9) . .
C12 C7 N1 C1 -178.4(5) . .
C8 C7 N1 Cu1 177.2(4) . .
C12 C7 N1 Cu1 -3.1(6) . .
O2 C2 N2 C12 1.8(8) . .
C2 C2 N2 C12 -177.3(4) 3 .
O2 C2 N2 Cu1 -178.7(4) . .
C2 C2 N2 Cu1 2.2(6) 3 .
C11 C12 N2 C2 1.5(8) . .
C7 C12 N2 C2 179.8(5) . .
C11 C12 N2 Cu1 -178.0(4) . .
C7 C12 N2 Cu1 0.3(5) . .
C24 C23 N4 C39 63.7(5) . .
C24 C23 N4 C31 -174.8(4) . .
C24 C23 N4 C15 -53.5(5) . .
C20 C39 N4 C23 58.9(5) . .
C20 C39 N4 C31 -59.9(5) . .
C20 C39 N4 C15 -179.9(4) . .
C32 C31 N4 C23 174.5(4) . .
C32 C31 N4 C39 -63.3(5) . .
C32 C31 N4 C15 52.9(5) . .
C16 C15 N4 C23 -59.4(5) . .
C16 C15 N4 C39 179.1(4) . .
C16 C15 N4 C31 59.1(5) . .
N2 C2 O2 Cu1 -178.1(4) . 3
C2 C2 O2 Cu1 0.9(6) 3 3
C3 O3 Cu1 N3 99(12) . .
C3 O3 Cu1 N1 -0.1(12) . .
C3 O3 Cu1 N2 -13(3) . .
C3 O3 Cu1 O2 -178.3(10) . 3
